data_8103491
loop_
_publ_author_name
'Kubel, F.'
'Crottaz, O.'

_publ_section_title
;
 Crystal structure of manganese bromine boracite, Mn3 B7 O13 Br
;
_journal_name_full 'Zeitschrift fuer Kristallographie (149,1979-)'
_journal_page_first 924
_journal_page_last 924
_journal_volume 211
_journal_year 1996
_chemical_formula_sum 'B7 Br Mn3 O13'
_chemical_name_systematic 'Mn3 (B7 O13 Br)'
_space_group_IT_number 29
_symmetry_space_group_name_Hall 'P 2c -2ac'
_symmetry_space_group_name_H-M 'P c a 21'
_cell_angle_alpha 90
_cell_angle_beta 90
_cell_angle_gamma 90
_cell_formula_units_Z 4
_cell_length_a 8.7099
_cell_length_b 8.6861
_cell_length_c 12.314
_cell_volume 931.616
_citation_journal_id_ASTM ZEKRDZ
_cod_data_source_file boron4-x_309.cif
_cod_data_source_block B7Br1Mn3O13
_cod_original_cell_volume 931.6165
_cod_original_formula_sum 'B7 Br1 Mn3 O13'
_cod_database_code 8103491

loop_
_symmetry_equiv_pos_as_xyz
x,y,z
-x,-y,z+1/2
-x+1/2,y,z+1/2
x+1/2,-y,z

loop_
_atom_site_label
_atom_site_type_symbol
_atom_site_fract_x
_atom_site_fract_y
_atom_site_fract_z
_atom_site_occupancy
_atom_site_U_iso_or_equiv
O8 O-2 0.3374 0.5149 0.2336 1 0.0
O7 O-2 0.1421 0.1805 0.4291 1 0.0
O6 O-2 0.1627 0.9747 0.2311 1 0.0
O3 O-2 0.3804 0.3246 0.4397 1 0.0
B7 B+3 0.7551 0.902 0.6768 1 0.0
B3 B+3 -0.0012 -0.002 0.255 1 0.0
O13 O-2 0.5932 0.9434 0.6646 1 0.0
B2 B+3 0.2556 0.2467 0.501 1 0.0
O5 O-2 0.316 0.3626 0.0724 1 0.0
Mn2 Mn+2 0.4906 0.5256 0.50547 1 0.0
Br1 Br-1 0.75673 0.25061 0.5087 1 0.0
O12 O-2 0.9096 0.5384 0.6585 1 0.0
B1 B+3 0.4994 0.496 0.2537 1 0.0
B5 B+3 0.2452 0.4012 0.1759 1 0.0
O9 O-2 0.1764 0.1258 0.0698 1 0.0
O1 O-2 0.2293 0.2497 0.2428 1 0.0
B4 B+3 0.4523 0.2494 0.3544 1 0.0
B6 B+3 0.905 0.7502 0.8265 1 0.0
O2 O-2 0.5372 0.3327 0.2808 1 0.0
O4 O-2 0.9707 0.1595 0.2794 1 0.0
O10 O-2 0.9526 0.593 0.8459 1 0.0
Mn3 Mn+2 -0.00842 0.0259 0.50889 1 0.0
O11 O-2 0.5377 0.9081 0.8564 1 0.0
Mn1 Mn+2 0.75972 0.2521 0.23392 1 0.0
